data_7006666
loop_
_publ_author_name
'Mullins, Sarah M.'
'Bergman, Robert G.'
'Arnold, John'

_publ_section_title
;
 Olefination and group transfer reactions of an electron deficient
 tantalum methylidene complex.
;
_journal_issue 1
_journal_name_full 'Dalton transactions (Cambridge, England : 2003)'
_journal_page_first 203
_journal_page_last 212
_journal_paper_doi 10.1039/b512741f
_journal_year 2006
_chemical_formula_moiety 'C30 H46 N4 S Si4 Ta '
_chemical_formula_sum 'C30 H46 N4 S Si4 Ta'
_chemical_formula_weight 788.07
_space_group_IT_number 15
_symmetry_cell_setting monoclinic
_symmetry_Int_Tables_number 15
_symmetry_space_group_name_Hall '-C 2yc'
_symmetry_space_group_name_H-M 'C 1 2/c 1'
_audit_creation_date 'Wed Sep 28 16:46:04 2005'
_audit_creation_method 'by teXsan'
_cell_angle_alpha 90
_cell_angle_beta 103.423(1)
_cell_angle_gamma 90
_cell_formula_units_Z 4
_cell_length_a 12.9195(3)
_cell_length_b 18.8911(4)
_cell_length_c 16.7243(2)
_cell_measurement_reflns_used 5016
_cell_measurement_temperature 168.2
_cell_measurement_theta_max 22.5
_cell_measurement_theta_min 1.5
_cell_volume 3970.29(13)
_computing_cell_refinement 'Bruker-AXS SAINT v6.40'
_computing_data_collection 'Bruker-AXS SMART v5.054'
_computing_data_reduction 'Bruker-AXS SAINT v6.40'
_computing_publication_material teXsan
_computing_structure_refinement teXsan
_diffrn_measured_fraction_theta_full 0.9966
_diffrn_measured_fraction_theta_max 0.9966
_diffrn_measurement_device_type 'Bruker SMART 1000'
_diffrn_measurement_method \w-scans
_diffrn_radiation_type 'Mo K\a'
_diffrn_radiation_wavelength 0.7107
_diffrn_reflns_av_R_equivalents 0.027
_diffrn_reflns_limit_h_max 14
_diffrn_reflns_limit_h_min 0
_diffrn_reflns_limit_k_max 21
_diffrn_reflns_limit_k_min 0
_diffrn_reflns_limit_l_max 18
_diffrn_reflns_limit_l_min -19
_diffrn_reflns_number 9490
_diffrn_reflns_theta_full 24.40
_diffrn_reflns_theta_max 24.40
_diffrn_standards_decay_% 0
_diffrn_standards_interval_count 0
_diffrn_standards_interval_time 0
_diffrn_standards_number 0
_exptl_absorpt_coefficient_mu 2.960
_exptl_absorpt_correction_T_max 0.820
_exptl_absorpt_correction_T_min 0.580
_exptl_absorpt_correction_type empirical
_exptl_absorpt_process_details 'Blessing, 1995'
_exptl_crystal_colour yellow
_exptl_crystal_density_diffrn 1.318
_exptl_crystal_density_method 'not measured'
_exptl_crystal_description needlelike
_exptl_crystal_F_000 1596.00
_exptl_crystal_size_max 0.200
_exptl_crystal_size_mid 0.120
_exptl_crystal_size_min 0.120
_refine_diff_density_max 0.83
_refine_diff_density_min -0.37
_refine_ls_extinction_method none
_refine_ls_goodness_of_fit_ref 1.676
_refine_ls_hydrogen_treatment constr
_refine_ls_number_parameters 182
_refine_ls_number_reflns 2689
_refine_ls_R_factor_all 0.0433
_refine_ls_R_factor_gt 0.0323
_refine_ls_shift/su_max 0.0025
_refine_ls_structure_factor_coef F
_refine_ls_weighting_details 'w = 1/[\s^2^(Fo) + 0.00022|Fo|^2^]'
_refine_ls_weighting_scheme calc
_refine_ls_wR_factor_all 0.0438
_refine_ls_wR_factor_ref 0.0416
_reflns_number_gt 2689
_reflns_number_total 3257
_reflns_threshold_expression F^2^>3.0\s(F^2^)
_cod_data_source_file b512741f.txt
_cod_data_source_block Ta_Me_thioformaldehyde
_cod_original_cell_volume 3970.3(1)
_cod_original_sg_symbol_H-M 'C 2/c '
_cod_original_formula_sum 'C30 H46 N4 S Si4 Ta '
_cod_database_code 7006666

loop_
_symmetry_equiv_pos_as_xyz
x,y,z
-x,y,1/2-z
-x,-y,-z
x,-y,1/2+z
1/2+x,1/2+y,z
1/2-x,1/2+y,1/2-z
1/2-x,1/2-y,-z
1/2+x,1/2-y,1/2+z

loop_
_atom_site_label
_atom_site_type_symbol
_atom_site_fract_x
_atom_site_fract_y
_atom_site_fract_z
_atom_site_U_iso_or_equiv
_atom_site_adp_type
_atom_site_occupancy
_atom_site_calc_flag
_atom_site_refinement_flags
_atom_site_disorder_assembly
_atom_site_disorder_group
Ta1 Ta 0.0000 0.24411(2) 0.2500 0.0441(1) Uani 1.00 d S . .
S1 S -0.0097(4) 0.3618(2) 0.2149(2) 0.085(1) Uani 0.50 d P . .
Si1 Si 0.2545(1) 0.26321(9) 0.1978(1) 0.0560(5) Uani 1.00 d . . .
Si2 Si 0.0725(1) 0.09097(10) 0.3997(1) 0.0619(5) Uani 1.00 d . . .
N1 N 0.1562(3) 0.2177(2) 0.2364(3) 0.043(1) Uani 1.00 d . . .
N2 N 0.0857(3) 0.1510(2) 0.3222(3) 0.044(1) Uani 1.00 d . . .
C1 C 0.1709(4) 0.1657(3) 0.2940(3) 0.043(2) Uani 1.00 d . . .
C2 C 0.2757(4) 0.1292(3) 0.3238(3) 0.048(2) Uani 1.00 d . . .
C3 C 0.3000(5) 0.0666(3) 0.2891(4) 0.082(2) Uani 1.00 d . . .
C4 C 0.3963(5) 0.0332(3) 0.3192(5) 0.085(2) Uani 1.00 d . . .
C5 C 0.4719(4) 0.0605(3) 0.3835(4) 0.058(2) Uani 1.00 d . . .
C6 C 0.4467(4) 0.1226(3) 0.4180(3) 0.059(2) Uani 1.00 d . . .
C7 C 0.3506(4) 0.1569(3) 0.3883(3) 0.051(2) Uani 1.00 d . . .
C8 C 0.5762(5) 0.0235(4) 0.4182(4) 0.081(3) Uani 1.00 d . . .
C9 C 0.3248(6) 0.3278(4) 0.2741(5) 0.097(3) Uani 1.00 d . . .
C10 C 0.3536(5) 0.2025(4) 0.1698(5) 0.086(3) Uani 1.00 d . . .
C11 C 0.1904(5) 0.3128(5) 0.1039(5) 0.096(3) Uani 1.00 d . . .
C12 C 0.151(1) 0.1305(9) 0.5046(10) 0.089(4) Uiso 0.50 d P . .
C13 C 0.155(1) 0.0055(10) 0.395(1) 0.106(5) Uiso 0.50 d P . .
C14 C -0.063(1) 0.0739(8) 0.3924(9) 0.079(4) Uiso 0.50 d P . .
C15 C 0.177(1) 0.0845(7) 0.4919(8) 0.064(3) Uiso 0.50 d P . .
C16 C 0.034(1) -0.0010(9) 0.350(1) 0.095(5) Uiso 0.50 d P . .
C17 C -0.062(1) 0.1177(7) 0.4325(8) 0.074(4) Uiso 0.50 d P . .
C18 C 0.066(1) 0.3033(9) 0.359(1) 0.067(5) Uiso 0.50 d P . .
C19 C -0.053(1) 0.2880(8) 0.1191(10) 0.059(4) Uiso 0.50 d P . .
H1 H 0.2500 0.0464 0.2441 0.0983 Uiso 1.00 calc . . .
H2 H 0.4107 -0.0099 0.2947 0.1016 Uiso 1.00 calc . . .
H3 H 0.4966 0.1425 0.4633 0.0704 Uiso 1.00 calc . . .
H4 H 0.3364 0.2000 0.4129 0.0618 Uiso 1.00 calc . . .
H5 H 0.6254 0.0562 0.4492 0.0971 Uiso 1.00 calc . . .
H6 H 0.6038 0.0053 0.3744 0.0971 Uiso 1.00 calc . . .
H7 H 0.5650 -0.0143 0.4527 0.0971 Uiso 1.00 calc . . .
H8 H 0.3586 0.3037 0.3231 0.1165 Uiso 1.00 calc . . .
H9 H 0.3768 0.3519 0.2525 0.1165 Uiso 1.00 calc . . .
H10 H 0.2752 0.3610 0.2860 0.1165 Uiso 1.00 calc . . .
H11 H 0.3887 0.1765 0.2169 0.1037 Uiso 1.00 calc . . .
H12 H 0.3184 0.1707 0.1284 0.1037 Uiso 1.00 calc . . .
H13 H 0.4044 0.2293 0.1497 0.1037 Uiso 1.00 calc . . .
H14 H 0.2433 0.3366 0.0830 0.1150 Uiso 1.00 calc . . .
H15 H 0.1530 0.2807 0.0636 0.1150 Uiso 1.00 calc . . .
H16 H 0.1420 0.3464 0.1168 0.1150 Uiso 1.00 calc . . .
H17 H 0.0886 0.2716 0.4042 0.0805 Uiso 0.50 calc P . .
H18 H 0.1244 0.3303 0.3517 0.0805 Uiso 0.50 calc P . .
H19 H 0.0128 0.3341 0.3711 0.0805 Uiso 0.50 calc P . .
H20 H -0.0081 0.2817 0.0817 0.0709 Uiso 0.50 calc P . .
H21 H -0.1250 0.2841 0.0904 0.0709 Uiso 0.50 calc P . .

loop_
_atom_site_aniso_label
_atom_site_aniso_U_11
_atom_site_aniso_U_22
_atom_site_aniso_U_33
_atom_site_aniso_U_12
_atom_site_aniso_U_13
_atom_site_aniso_U_23
Ta1 0.0357(2) 0.0385(2) 0.0583(2) 0.0000 0.0115(1) 0.0000
S1 0.081(3) 0.049(2) 0.135(4) 0.002(2) 0.042(4) 0.017(2)
Si1 0.0449(9) 0.067(1) 0.060(1) 0.0048(7) 0.0195(8) 0.0098(8)
Si2 0.066(1) 0.070(1) 0.0475(10) 0.0007(9) 0.0081(9) 0.0152(8)
N1 0.039(2) 0.043(2) 0.047(3) 0.003(2) 0.010(2) 0.003(2)
N2 0.042(3) 0.049(3) 0.038(2) -0.001(2) 0.002(2) 0.003(2)
C1 0.044(3) 0.043(3) 0.038(3) -0.001(2) -0.000(2) -0.007(2)
C2 0.043(3) 0.048(3) 0.050(3) 0.002(2) 0.006(3) 0.002(2)
C3 0.060(4) 0.067(4) 0.098(6) 0.019(3) -0.025(4) -0.021(4)
C4 0.072(5) 0.056(4) 0.109(6) 0.026(3) -0.011(4) -0.009(4)
C5 0.044(4) 0.066(4) 0.061(4) 0.006(3) 0.005(3) 0.020(3)
C6 0.036(3) 0.086(5) 0.050(4) -0.007(3) 0.002(3) 0.003(3)
C7 0.045(3) 0.060(4) 0.047(3) -0.003(3) 0.007(3) -0.005(3)
C8 0.047(4) 0.097(5) 0.093(6) 0.013(3) 0.006(4) 0.031(4)
C9 0.097(6) 0.081(5) 0.121(7) -0.041(4) 0.043(5) -0.007(5)
C10 0.055(4) 0.111(6) 0.101(6) 0.014(4) 0.034(4) 0.001(5)
C11 0.062(5) 0.137(7) 0.093(6) 0.020(4) 0.027(4) 0.053(5)

loop_
_atom_type_symbol
_atom_type_description
_atom_type_scat_dispersion_real
_atom_type_scat_dispersion_imag
_atom_type_scat_source
Ta Ta -0.705 6.523
;International Tables for Crystallography
(1992, Vol. C, Tables 4.2.6.8 and 6.1.1.1)
;
S S 0.125 0.123
;International Tables for Crystallography
(1992, Vol. C, Tables 4.2.6.8 and 6.1.1.1)
;
Si Si 0.082 0.070
;International Tables for Crystallography
(1992, Vol. C, Tables 4.2.6.8 and 6.1.1.1)
;
N N 0.006 0.003
;International Tables for Crystallography
(1992, Vol. C, Tables 4.2.6.8 and 6.1.1.1)
;
C C 0.003 0.002
;International Tables for Crystallography
(1992, Vol. C, Tables 4.2.6.8 and 6.1.1.1)
;
H H 0.000 0.000
;International Tables for Crystallography
(1992, Vol. C, Table 6.1.1.2)
;

loop_
_geom_angle_atom_site_label_1
_geom_angle_atom_site_label_2
_geom_angle_atom_site_label_3
_geom_angle
_geom_angle_site_symmetry_1
_geom_angle_site_symmetry_2
_geom_angle_site_symmetry_3
_geom_angle_publ_flag
S1 TA1 S1 28.8(2) . 1_555 2_555 ?
S1 TA1 N1 101.3(2) . . . ?
S1 TA1 N1 104.8(2) . 1_555 2_555 ?
S1 TA1 N2 151.3(2) . . . ?
S1 TA1 N2 128.6(1) . 1_555 2_555 ?
S1 TA1 C18 72.6(5) . . . ?
S1 TA1 C18 44.7(4) . 1_555 2_555 ?
S1 TA1 C19 54.4(4) . . . ?
S1 TA1 C19 83.1(4) . 1_555 2_555 ?
N1 TA1 N1 153.0(2) . 1_555 2_555 ?
N1 TA1 N2 61.4(2) . . . ?
N1 TA1 N2 96.8(2) . 1_555 2_555 ?
N1 TA1 C18 91.0(5) . . . ?
N1 TA1 C18 103.1(5) . 1_555 2_555 ?
N1 TA1 C19 93.5(4) . . . ?
N1 TA1 C19 96.2(4) . 1_555 2_555 ?
N2 TA1 N2 78.5(2) . 1_555 2_555 ?
N2 TA1 C18 84.4(4) . . . ?
N2 TA1 C18 154.8(5) . 1_555 2_555 ?
N2 TA1 C19 142.0(4) . . . ?
N2 TA1 C19 76.9(4) . 1_555 2_555 ?
C18 TA1 C18 117.2(9) . 1_555 2_555 ?
C18 TA1 C19 126.7(6) . . . ?
C18 TA1 C19 12.8(6) . 1_555 2_555 ?
C19 TA1 C19 137.6(8) . 1_555 2_555 ?
TA1 S1 S1 75.6(1) . 1_555 2_555 ?
TA1 S1 C18 62.9(6) . 1_555 2_555 ?
TA1 S1 C19 62.7(4) . . . ?
N1 SI1 C9 110.4(3) . . . ?
N1 SI1 C10 112.7(3) . . . ?
N1 SI1 C11 109.7(3) . . . ?
C9 SI1 C10 108.9(4) . . . ?
C9 SI1 C11 107.7(4) . . . ?
C10 SI1 C11 107.2(4) . . . ?
N2 SI2 C12 107.2(5) . . . ?
N2 SI2 C13 110.8(6) . . . ?
N2 SI2 C14 109.4(5) . . . ?
N2 SI2 C15 119.4(4) . . . ?
N2 SI2 C16 108.8(5) . . . ?
N2 SI2 C17 106.1(4) . . . ?
C12 SI2 C13 100.5(7) . . . ?
C12 SI2 C14 115.6(7) . . . ?
C12 SI2 C15 29.7(5) . . . ?
C12 SI2 C16 138.8(7) . . . ?
C12 SI2 C17 87.8(6) . . . ?
C13 SI2 C14 112.9(7) . . . ?
C13 SI2 C15 70.8(6) . . . ?
C13 SI2 C16 47.7(6) . . . ?
C13 SI2 C17 137.5(7) . . . ?
C14 SI2 C15 125.9(6) . . . ?
C14 SI2 C16 69.6(7) . . . ?
C14 SI2 C17 31.9(5) . . . ?
C15 SI2 C16 111.8(6) . . . ?
C15 SI2 C17 108.1(6) . . . ?
C16 SI2 C17 100.8(6) . . . ?
TA1 N1 SI1 134.2(2) . . . ?
TA1 N1 C1 94.2(3) . . . ?
SI1 N1 C1 127.9(4) . . . ?
TA1 N2 SI2 140.6(2) . . . ?
TA1 N2 C1 89.5(3) . . . ?
SI2 N2 C1 128.9(4) . . . ?
N1 C1 N2 114.4(4) . . . ?
N1 C1 C2 122.4(5) . . . ?
N2 C1 C2 123.2(5) . . . ?
C1 C2 C3 121.9(5) . . . ?
C1 C2 C7 120.2(5) . . . ?
C3 C2 C7 117.8(5) . . . ?
C2 C3 C4 120.6(6) . . . ?
C3 C4 C5 122.1(6) . . . ?
C4 C5 C6 116.9(5) . . . ?
C4 C5 C8 122.4(6) . . . ?
C6 C5 C8 120.7(6) . . . ?
C5 C6 C7 121.8(5) . . . ?
C2 C7 C6 120.8(5) . . . ?
SI2 C12 C15 66(1) . . . ?
SI2 C13 C16 66.0(9) . . . ?
SI2 C14 C17 87(1) . . . ?
SI2 C15 C12 83(1) . . . ?
SI2 C16 C13 66.4(9) . . . ?
SI2 C17 C14 60(1) . . . ?
TA1 C18 S1 72.4(6) . 1_555 2_555 ?
TA1 C18 C19 100(3) . 1_555 2_555 ?
TA1 C19 S1 62.9(4) . . . ?
TA1 C19 C18 67(2) . 1_555 2_555 ?
S1 C19 C18 34(2) . 1_555 2_555 ?
TA1 S1 H19 84.028 . 1_555 2_555 no
C19 S1 H19 26.592 . 1_555 2_555 no
C2 C3 H1 119.682 . . . no
C4 C3 H1 119.685 . . . no
C3 C4 H2 118.960 . . . no
C5 C4 H2 118.965 . . . no
C5 C6 H3 119.110 . . . no
C7 C6 H3 119.108 . . . no
C2 C7 H4 119.585 . . . no
C6 C7 H4 119.585 . . . no
C5 C8 H5 109.468 . . . no
C5 C8 H6 109.474 . . . no
C5 C8 H7 109.473 . . . no
H5 C8 H6 109.469 . . . no
H5 C8 H7 109.468 . . . no
H6 C8 H7 109.476 . . . no
SI1 C9 H8 109.467 . . . no
SI1 C9 H9 109.461 . . . no
SI1 C9 H10 109.464 . . . no
H8 C9 H9 109.479 . . . no
H8 C9 H10 109.483 . . . no
H9 C9 H10 109.473 . . . no
SI1 C10 H11 109.473 . . . no
SI1 C10 H12 109.473 . . . no
SI1 C10 H13 109.472 . . . no
H11 C10 H12 109.471 . . . no
H11 C10 H13 109.470 . . . no
H12 C10 H13 109.468 . . . no
SI1 C11 H14 109.462 . . . no
SI1 C11 H15 109.470 . . . no
SI1 C11 H16 109.462 . . . no
H14 C11 H15 109.480 . . . no
H14 C11 H16 109.470 . . . no
H15 C11 H16 109.482 . . . no
TA1 C18 H17 109.466 . . . no
TA1 C18 H18 109.476 . . . no
TA1 C18 H19 109.472 . . . no
TA1 C18 H21 124.494 . 1_555 2_555 no
H17 C18 H18 109.469 . . . no
H17 C18 H19 109.464 . . . no
H17 C18 H21 29.008 . 1_555 2_555 no
H18 C18 H19 109.481 . . . no
H18 C18 H21 80.657 . 1_555 2_555 no
H19 C18 H21 118.062 . 1_555 2_555 no
TA1 C19 H17 115.735 . 1_555 2_555 no
TA1 C19 H19 97.469 . 1_555 2_555 no
TA1 C19 H20 119.516 . . . no
TA1 C19 H21 119.512 . . . no
S1 C19 H17 147.487 . 1_555 2_555 no
S1 C19 H19 42.688 . 1_555 2_555 no
S1 C19 H20 119.510 . . . no
S1 C19 H21 119.507 . . . no
H20 C19 H21 109.469 . . . no

loop_
_geom_bond_atom_site_label_1
_geom_bond_atom_site_label_2
_geom_bond_distance
_geom_bond_site_symmetry_1
_geom_bond_site_symmetry_2
_geom_bond_publ_flag
TA1 S1 2.296(3) . . yes
TA1 S1 2.296(3) . 2_555 yes
TA1 N1 2.141(4) . . yes
TA1 N1 2.141(4) . 2_555 yes
TA1 N2 2.271(4) . . yes
TA1 N2 2.271(4) . 2_555 yes
TA1 C18 2.14(2) . . yes
TA1 C18 2.14(2) . 2_555 yes
TA1 C19 2.29(2) . . yes
TA1 C19 2.29(2) . 2_555 yes
S1 S1 1.143(8) . 2_555 yes
S1 C18 1.70(2) . 2_555 yes
S1 C19 2.10(2) . . yes
SI1 N1 1.774(4) . . yes
SI1 C9 1.845(8) . . yes
SI1 C10 1.859(7) . . yes
SI1 C11 1.851(7) . . yes
SI2 N2 1.760(4) . . yes
SI2 C12 1.96(2) . . yes
SI2 C13 1.94(2) . . yes
SI2 C14 1.76(1) . . yes
SI2 C15 1.81(1) . . yes
SI2 C16 1.94(2) . . yes
SI2 C17 2.01(1) . . yes
N1 C1 1.358(6) . . yes
N2 C1 1.325(6) . . yes
C1 C2 1.497(7) . . yes
C2 C3 1.385(8) . . yes
C2 C7 1.375(7) . . yes
C3 C4 1.381(8) . . yes
C4 C5 1.374(8) . . yes
C5 C6 1.379(8) . . yes
C5 C8 1.508(8) . . yes
C6 C7 1.386(7) . . yes
C12 C15 0.98(2) . . yes
C13 C16 1.57(2) . . yes
C14 C17 1.06(2) . . yes
C18 C19 0.52(2) . 2_555 yes
S1 H19 1.521 . 2_555 no
C3 H1 0.950 . . no
C4 H2 0.950 . . no
C6 H3 0.950 . . no
C7 H4 0.950 . . no
C8 H5 0.950 . . no
C8 H6 0.950 . . no
C8 H7 0.950 . . no
C9 H8 0.950 . . no
C9 H9 0.950 . . no
C9 H10 0.950 . . no
C10 H11 0.950 . . no
C10 H12 0.950 . . no
C10 H13 0.950 . . no
C11 H14 0.950 . . no
C11 H15 0.950 . . no
C11 H16 0.950 . . no
C18 H17 0.950 . . no
C18 H18 0.950 . . no
C18 H19 0.950 . . no
C18 H21 1.061 . 2_555 no
C19 H17 0.617 . 2_555 no
C19 H19 1.004 . 2_555 no
C19 H20 0.950 . . no
C19 H21 0.950 . . no

loop_
_geom_contact_atom_site_label_1
_geom_contact_atom_site_label_2
_geom_contact_distance
_geom_contact_site_symmetry_1
_geom_contact_site_symmetry_2
_geom_contact_publ_flag
C6 C10 3.583(9) . 2_655 ?

loop_
_geom_torsion_atom_site_label_1
_geom_torsion_atom_site_label_2
_geom_torsion_atom_site_label_3
_geom_torsion_atom_site_label_4
_geom_torsion
_geom_torsion_site_symmetry_1
_geom_torsion_site_symmetry_2
_geom_torsion_site_symmetry_3
_geom_torsion_site_symmetry_4
_geom_torsion_publ_flag
TA1 S1 S1 C18 22(1) 1_555 1_555 2_555 1_555 yes
TA1 S1 S1 C19 8.7(9) 1_555 1_555 2_555 2_555 yes
TA1 S1 C18 C19 -86(4) 1_555 1_555 2_555 1_555 yes
TA1 S1 C19 C18 88(4) 1_555 1_555 1_555 2_555 yes
TA1 S1 S1 C18 22(1) 1_555 2_555 1_555 2_555 yes
TA1 S1 S1 C19 8.7(9) 1_555 2_555 1_555 1_555 yes
TA1 S1 C18 C19 -86(4) 1_555 2_555 1_555 2_555 yes
TA1 S1 C19 C18 88(4) 1_555 2_555 2_555 1_555 yes
TA1 N1 SI1 C9 77.5(4) 1_555 1_555 1_555 1_555 yes
TA1 N1 SI1 C10 -160.4(4) 1_555 1_555 1_555 1_555 yes
TA1 N1 SI1 C11 -41.0(5) 1_555 1_555 1_555 1_555 yes
TA1 N1 C1 N2 7.0(4) 1_555 1_555 1_555 1_555 yes
TA1 N1 C1 C2 -172.0(4) 1_555 1_555 1_555 1_555 yes
TA1 N1 SI1 C9 77.5(4) 1_555 2_555 2_555 2_555 yes
TA1 N1 SI1 C10 -160.4(4) 1_555 2_555 2_555 2_555 yes
TA1 N1 SI1 C11 -41.0(5) 1_555 2_555 2_555 2_555 yes
TA1 N1 C1 N2 7.0(4) 1_555 2_555 2_555 2_555 yes
TA1 N1 C1 C2 -172.0(4) 1_555 2_555 2_555 2_555 yes
TA1 N2 SI2 C12 -93.7(6) 1_555 1_555 1_555 1_555 yes
TA1 N2 SI2 C13 157.5(6) 1_555 1_555 1_555 1_555 yes
TA1 N2 SI2 C14 32.3(7) 1_555 1_555 1_555 1_555 yes
TA1 N2 SI2 C15 -123.4(6) 1_555 1_555 1_555 1_555 yes
TA1 N2 SI2 C16 106.7(6) 1_555 1_555 1_555 1_555 yes
TA1 N2 SI2 C17 -1.1(6) 1_555 1_555 1_555 1_555 yes
TA1 N2 C1 N1 -6.5(4) 1_555 1_555 1_555 1_555 yes
TA1 N2 C1 C2 172.4(4) 1_555 1_555 1_555 1_555 yes
TA1 N2 SI2 C12 -93.7(6) 1_555 2_555 2_555 2_555 yes
TA1 N2 SI2 C13 157.5(6) 1_555 2_555 2_555 2_555 yes
TA1 N2 SI2 C14 32.3(7) 1_555 2_555 2_555 2_555 yes
TA1 N2 SI2 C15 -123.4(6) 1_555 2_555 2_555 2_555 yes
TA1 N2 SI2 C16 106.7(6) 1_555 2_555 2_555 2_555 yes
TA1 N2 SI2 C17 -1.1(6) 1_555 2_555 2_555 2_555 yes
TA1 N2 C1 N1 -6.5(4) 1_555 2_555 2_555 2_555 yes
TA1 N2 C1 C2 172.4(4) 1_555 2_555 2_555 2_555 yes
TA1 C18 S1 S1 -24(1) 1_555 1_555 2_555 1_555 yes
TA1 C18 S1 C19 86(4) 1_555 1_555 2_555 2_555 yes
TA1 C18 C19 S1 -74(3) 1_555 1_555 2_555 2_555 yes
TA1 C18 S1 S1 -24(1) 1_555 2_555 1_555 2_555 yes
TA1 C18 S1 C19 86(4) 1_555 2_555 1_555 1_555 yes
TA1 C18 C19 S1 -74(3) 1_555 2_555 1_555 1_555 yes
TA1 C19 S1 S1 -9(1) 1_555 1_555 1_555 2_555 yes
TA1 C19 S1 C18 -88(4) 1_555 1_555 1_555 2_555 yes
TA1 C19 C18 S1 74(3) 1_555 1_555 2_555 1_555 yes
TA1 C19 S1 S1 -9(1) 1_555 2_555 2_555 1_555 yes
TA1 C19 S1 C18 -88(4) 1_555 2_555 2_555 1_555 yes
TA1 C19 C18 S1 74(3) 1_555 2_555 1_555 2_555 yes
S1 TA1 S1 C18 -162.3(9) 1_555 1_555 2_555 1_555 yes
S1 TA1 S1 C19 -173.4(7) 1_555 1_555 2_555 2_555 yes
S1 TA1 N1 SI1 -7.2(3) 1_555 1_555 1_555 1_555 yes
S1 TA1 N1 C1 151.3(3) 1_555 1_555 1_555 1_555 yes
S1 TA1 N1 SI1 -36.6(4) 1_555 1_555 2_555 2_555 yes
S1 TA1 N1 C1 122.0(3) 1_555 1_555 2_555 2_555 yes
S1 TA1 N2 SI2 114.4(4) 1_555 1_555 1_555 1_555 yes
S1 TA1 N2 C1 -53.5(4) 1_555 1_555 1_555 1_555 yes
S1 TA1 N2 SI2 85.7(4) 1_555 1_555 2_555 2_555 yes
S1 TA1 N2 C1 -82.2(3) 1_555 1_555 2_555 2_555 yes
S1 TA1 C18 C19 144(3) 1_555 1_555 1_555 2_555 yes
S1 TA1 C18 C19 135(3) 1_555 1_555 2_555 1_555 yes
S1 TA1 C19 C18 -37(3) 1_555 1_555 1_555 2_555 yes
S1 TA1 C19 C18 -34(3) 1_555 1_555 2_555 1_555 yes
S1 S1 TA1 N1 86.4(5) 1_555 2_555 1_555 1_555 yes
S1 S1 TA1 N1 -100.4(5) 1_555 2_555 1_555 2_555 yes
S1 S1 TA1 N2 151.4(4) 1_555 2_555 1_555 1_555 yes
S1 S1 TA1 N2 -51.2(6) 1_555 2_555 1_555 2_555 yes
S1 S1 TA1 C18 162.3(9) 1_555 2_555 1_555 1_555 yes
S1 S1 TA1 C18 -12.9(6) 1_555 2_555 1_555 2_555 yes
S1 S1 TA1 C19 -5.4(6) 1_555 2_555 1_555 1_555 yes
S1 S1 TA1 C19 173.4(7) 1_555 2_555 1_555 2_555 yes
S1 S1 C18 C19 -110(4) 1_555 2_555 1_555 2_555 yes
S1 S1 C19 C18 79(5) 1_555 2_555 2_555 1_555 yes
S1 C18 TA1 N1 -92.9(5) 1_555 2_555 1_555 1_555 yes
S1 C18 TA1 N1 110.3(5) 1_555 2_555 1_555 2_555 yes
S1 C18 TA1 N2 -141.5(7) 1_555 2_555 1_555 1_555 yes
S1 C18 TA1 N2 171.4(5) 1_555 2_555 1_555 2_555 yes
S1 C18 TA1 C18 5.1(2) 1_555 2_555 1_555 1_555 yes
S1 C18 TA1 C19 -135(3) 1_555 2_555 1_555 1_555 yes
S1 C18 TA1 C19 15(1) 1_555 2_555 1_555 2_555 yes
S1 C19 TA1 N1 -101.4(3) 1_555 1_555 1_555 1_555 yes
S1 C19 TA1 N1 103.8(3) 1_555 1_555 1_555 2_555 yes
S1 C19 TA1 N2 -146.8(4) 1_555 1_555 1_555 1_555 yes
S1 C19 TA1 N2 162.5(4) 1_555 1_555 1_555 2_555 yes
S1 C19 TA1 C18 -7.6(9) 1_555 1_555 1_555 1_555 yes
S1 C19 TA1 C18 37(3) 1_555 1_555 1_555 2_555 yes
S1 C19 TA1 C19 1.8(2) 1_555 1_555 1_555 2_555 yes
SI1 N1 TA1 N1 158.2(3) 1_555 1_555 1_555 2_555 yes
SI1 N1 TA1 N2 -162.8(4) 1_555 1_555 1_555 1_555 yes
SI1 N1 TA1 N2 124.3(3) 1_555 1_555 1_555 2_555 yes
SI1 N1 TA1 C18 -79.7(6) 1_555 1_555 1_555 1_555 yes
SI1 N1 TA1 C18 38.5(6) 1_555 1_555 1_555 2_555 yes
SI1 N1 TA1 C19 47.2(5) 1_555 1_555 1_555 1_555 yes
SI1 N1 TA1 C19 -91.4(5) 1_555 1_555 1_555 2_555 yes
SI1 N1 C1 N2 167.6(4) 1_555 1_555 1_555 1_555 yes
SI1 N1 C1 C2 -11.4(7) 1_555 1_555 1_555 1_555 yes
SI2 N2 TA1 N1 172.2(4) 1_555 1_555 1_555 1_555 yes
SI2 N2 TA1 N1 -24.5(4) 1_555 1_555 1_555 2_555 yes
SI2 N2 TA1 N2 -83.4(4) 1_555 1_555 1_555 2_555 yes
SI2 N2 TA1 C18 78.0(6) 1_555 1_555 1_555 1_555 yes
SI2 N2 TA1 C18 -131(1) 1_555 1_555 1_555 2_555 yes
SI2 N2 TA1 C19 -133.7(7) 1_555 1_555 1_555 1_555 yes
SI2 N2 TA1 C19 67.5(5) 1_555 1_555 1_555 2_555 yes
SI2 N2 C1 N1 -176.7(4) 1_555 1_555 1_555 1_555 yes
SI2 N2 C1 C2 2.3(7) 1_555 1_555 1_555 1_555 yes
N1 TA1 S1 C18 97.3(7) 1_555 1_555 1_555 2_555 yes
N1 TA1 S1 C19 86.2(5) 1_555 1_555 1_555 1_555 yes
N1 TA1 S1 C18 -75.9(7) 1_555 1_555 2_555 1_555 yes
N1 TA1 S1 C19 -87.0(5) 1_555 1_555 2_555 2_555 yes
N1 TA1 N1 C1 -43.2(3) 1_555 1_555 2_555 2_555 yes
N1 TA1 N2 C1 4.3(3) 1_555 1_555 1_555 1_555 yes
N1 TA1 N2 C1 167.6(3) 1_555 1_555 2_555 2_555 yes
N1 TA1 C18 C19 -114(3) 1_555 1_555 1_555 2_555 yes
N1 TA1 C18 C19 42(3) 1_555 1_555 2_555 1_555 yes
N1 TA1 C19 C18 -138(3) 1_555 1_555 1_555 2_555 yes
N1 TA1 C19 C18 66(3) 1_555 1_555 2_555 1_555 yes
N1 C1 C2 C3 -93.6(7) 1_555 1_555 1_555 1_555 yes
N1 C1 C2 C7 87.5(7) 1_555 1_555 1_555 1_555 yes
N2 TA1 S1 C18 146.5(7) 1_555 1_555 1_555 2_555 yes
N2 TA1 S1 C19 135.4(6) 1_555 1_555 1_555 1_555 yes
N2 TA1 S1 C18 -10.9(7) 1_555 1_555 2_555 1_555 yes
N2 TA1 S1 C19 -22.0(5) 1_555 1_555 2_555 2_555 yes
N2 TA1 N1 C1 -4.2(3) 1_555 1_555 1_555 1_555 yes
N2 TA1 N1 C1 -77.1(3) 1_555 1_555 2_555 2_555 yes
N2 TA1 N2 C1 108.7(3) 1_555 1_555 2_555 2_555 yes
N2 TA1 C18 C19 -53(3) 1_555 1_555 1_555 2_555 yes
N2 TA1 C18 C19 -6(4) 1_555 1_555 2_555 1_555 yes
N2 TA1 C19 C18 175(2) 1_555 1_555 1_555 2_555 yes
N2 TA1 C19 C18 125(3) 1_555 1_555 2_555 1_555 yes
N2 SI2 C12 C15 -119(1) 1_555 1_555 1_555 1_555 yes
N2 SI2 C13 C16 -96.9(9) 1_555 1_555 1_555 1_555 yes
N2 SI2 C14 C17 -89(1) 1_555 1_555 1_555 1_555 yes
N2 SI2 C15 C12 72(1) 1_555 1_555 1_555 1_555 yes
N2 SI2 C16 C13 101.4(9) 1_555 1_555 1_555 1_555 yes
N2 SI2 C17 C14 100(1) 1_555 1_555 1_555 1_555 yes
N2 C1 C2 C3 87.5(8) 1_555 1_555 1_555 1_555 yes
N2 C1 C2 C7 -91.3(7) 1_555 1_555 1_555 1_555 yes
C1 N1 TA1 C18 78.9(5) 1_555 1_555 1_555 1_555 yes
C1 N1 TA1 C18 -162.9(5) 1_555 1_555 1_555 2_555 yes
C1 N1 TA1 C19 -154.3(5) 1_555 1_555 1_555 1_555 yes
C1 N1 TA1 C19 67.1(5) 1_555 1_555 1_555 2_555 yes
C1 N1 SI1 C9 -75.0(5) 1_555 1_555 1_555 1_555 yes
C1 N1 SI1 C10 47.1(5) 1_555 1_555 1_555 1_555 yes
C1 N1 SI1 C11 166.5(5) 1_555 1_555 1_555 1_555 yes
C1 N2 TA1 C18 -89.9(5) 1_555 1_555 1_555 1_555 yes
C1 N2 TA1 C18 60(1) 1_555 1_555 1_555 2_555 yes
C1 N2 TA1 C19 58.4(7) 1_555 1_555 1_555 1_555 yes
C1 N2 TA1 C19 -100.4(5) 1_555 1_555 1_555 2_555 yes
C1 N2 SI2 C12 70.6(7) 1_555 1_555 1_555 1_555 yes
C1 N2 SI2 C13 -38.1(7) 1_555 1_555 1_555 1_555 yes
C1 N2 SI2 C14 -163.3(6) 1_555 1_555 1_555 1_555 yes
C1 N2 SI2 C15 41.0(7) 1_555 1_555 1_555 1_555 yes
C1 N2 SI2 C16 -89.0(7) 1_555 1_555 1_555 1_555 yes
C1 N2 SI2 C17 163.3(6) 1_555 1_555 1_555 1_555 yes
C1 C2 C3 C4 -178.4(7) 1_555 1_555 1_555 1_555 yes
C1 C2 C7 C6 178.2(5) 1_555 1_555 1_555 1_555 yes
C2 C3 C4 C5 0(1) 1_555 1_555 1_555 1_555 yes
C2 C7 C6 C5 1.1(9) 1_555 1_555 1_555 1_555 yes
C3 C2 C7 C6 -0.7(9) 1_555 1_555 1_555 1_555 yes
C3 C4 C5 C6 1(1) 1_555 1_555 1_555 1_555 yes
C3 C4 C5 C8 178.5(7) 1_555 1_555 1_555 1_555 yes
C4 C3 C2 C7 0(1) 1_555 1_555 1_555 1_555 yes
C4 C5 C6 C7 -1.2(9) 1_555 1_555 1_555 1_555 yes
C7 C6 C5 C8 -178.7(6) 1_555 1_555 1_555 1_555 yes
C12 SI2 C13 C16 150.0(9) 1_555 1_555 1_555 1_555 yes
C12 SI2 C14 C17 31(1) 1_555 1_555 1_555 1_555 yes
C12 SI2 C16 C13 -48(1) 1_555 1_555 1_555 1_555 yes
C12 SI2 C17 C14 -151(1) 1_555 1_555 1_555 1_555 yes
C12 C15 SI2 C13 176(1) 1_555 1_555 1_555 1_555 yes
C12 C15 SI2 C14 -79(1) 1_555 1_555 1_555 1_555 yes
C12 C15 SI2 C16 -159(1) 1_555 1_555 1_555 1_555 yes
C12 C15 SI2 C17 -48(1) 1_555 1_555 1_555 1_555 yes
C13 SI2 C12 C15 -3(1) 1_555 1_555 1_555 1_555 yes
C13 SI2 C14 C17 146(1) 1_555 1_555 1_555 1_555 yes
C13 SI2 C17 C14 -48(1) 1_555 1_555 1_555 1_555 yes
C13 C16 SI2 C14 -154(1) 1_555 1_555 1_555 1_555 yes
C13 C16 SI2 C15 -32(1) 1_555 1_555 1_555 1_555 yes
C13 C16 SI2 C17 -147.3(9) 1_555 1_555 1_555 1_555 yes
C14 SI2 C12 C15 118(1) 1_555 1_555 1_555 1_555 yes
C14 SI2 C13 C16 26(1) 1_555 1_555 1_555 1_555 yes
C14 C17 SI2 C15 -129(1) 1_555 1_555 1_555 1_555 yes
C14 C17 SI2 C16 -12(1) 1_555 1_555 1_555 1_555 yes
C15 SI2 C13 C16 148(1) 1_555 1_555 1_555 1_555 yes
C15 SI2 C14 C17 64(1) 1_555 1_555 1_555 1_555 yes
C15 C12 SI2 C16 30(1) 1_555 1_555 1_555 1_555 yes
C15 C12 SI2 C17 134(1) 1_555 1_555 1_555 1_555 yes
C16 SI2 C14 C17 166(1) 1_555 1_555 1_555 1_555 yes
C16 C13 SI2 C17 51(1) 1_555 1_555 1_555 1_555 yes
C18 TA1 S1 C19 173.7(8) 1_555 1_555 1_555 1_555 yes
C18 TA1 S1 C19 -11.1(9) 1_555 1_555 2_555 2_555 yes
C18 TA1 C18 C19 140(3) 1_555 1_555 2_555 1_555 yes
C18 S1 TA1 C19 -167.7(9) 1_555 2_555 1_555 1_555 yes
C18 S1 TA1 C19 11.1(9) 1_555 2_555 1_555 2_555 yes
C18 S1 S1 C18 44(2) 1_555 2_555 1_555 2_555 yes
C18 S1 S1 C19 31(1) 1_555 2_555 1_555 1_555 yes
C18 C19 TA1 C19 -35(3) 1_555 2_555 1_555 1_555 yes
C19 S1 S1 C19 17(1) 1_555 1_555 2_555 2_555 yes
